data_2021173
loop_
_publ_author_name
'Brito, Maria V.'
'Marques, Ricardo A.'
'Mattos, Marcos C.'
'Alvarenga, Meiry E.'
'Valdo, Ana Karoline S. M.'
'Oliveira, Maria C. F.'
'Martins, Felipe T.'

_publ_section_title
;
 Semisynthesis and absolute configuration of a novel rearranged
 19,20-\d-lactone (9\bH)-pimarane diterpene
;
_journal_coeditor_code QS3074
_journal_issue 8
_journal_name_full 'Acta Crystallographica Section C Structural Chemistry'
_journal_paper_doi 10.1107/S2053229618009452
_journal_volume 74
_journal_year 2018
_chemical_formula_iupac 'C20 H30 O6, H2 O'
_chemical_formula_moiety 'C20 H30 O6, H2 O'
_chemical_formula_sum 'C20 H32 O7'
_chemical_formula_weight 384.45
_chemical_name_common
;
3\b,6\b,16-Trihydroxy-7-pimaren-19,20\b-olide monohydrate
;
_chemical_name_systematic
;
5-(1,2-Dihydroxyethyl]-9,17-dihydroxy-5,11-dimethyl-13-\
oxatetracyclo[9.3.3.0^1,10^.0^2,7^]heptadec-7-en-12-one monohydrate
;
_space_group_crystal_system orthorhombic
_space_group_IT_number 18
_space_group_name_Hall 'P 2 2ab'
_space_group_name_H-M_alt 'P 21 21 2'
_symmetry_space_group_name_Hall 'P 2 2ab'
_symmetry_space_group_name_H-M 'P 21 21 2'
_atom_sites_solution_hydrogens geom
_audit_creation_method 'WinGX routine CIF_UPDATE'
_cell_angle_alpha 90
_cell_angle_beta 90
_cell_angle_gamma 90
_cell_formula_units_Z 4
_cell_length_a 11.7555(14)
_cell_length_b 20.224(2)
_cell_length_c 8.0385(11)
_cell_measurement_reflns_used 3033
_cell_measurement_temperature 296(2)
_cell_measurement_theta_max 67.60
_cell_measurement_theta_min 4.372
_cell_volume 1911.1(4)
_computing_cell_refinement
;
SAINT (Bruker, 2003)
;
_computing_data_collection
;
APEX2 (Bruker, 2003)
;
_computing_data_reduction
;
SAINT (Bruker, 2003)
;
_computing_molecular_graphics
;
ORTEP-3 for Windows (Farrugia, 2012) and Mercury (Macrae <i>et al</i>.,
2008)
;
_computing_publication_material
;
WinGX (Farrugia, 2012)
;
_computing_structure_refinement
;
SHELXL2014 (Sheldrick, 2015)
;
_computing_structure_solution
;
SIR92 (Altomare <i>et al</i>.,  1993)
;
_diffrn_ambient_temperature 296(2)
_diffrn_measured_fraction_theta_full 0.968
_diffrn_measured_fraction_theta_max 0.961
_diffrn_measurement_device_type 'Bruker APEXII CCD'
_diffrn_measurement_method CCD
_diffrn_radiation_type CuK\a
_diffrn_radiation_wavelength 1.54178
_diffrn_reflns_av_R_equivalents 0.0451
_diffrn_reflns_limit_h_max 13
_diffrn_reflns_limit_h_min -13
_diffrn_reflns_limit_k_max 23
_diffrn_reflns_limit_k_min -23
_diffrn_reflns_limit_l_max 6
_diffrn_reflns_limit_l_min -9
_diffrn_reflns_number 9565
_diffrn_reflns_theta_full 67.679
_diffrn_reflns_theta_max 68.189
_diffrn_reflns_theta_min 4.35
_exptl_absorpt_coefficient_mu 0.826
_exptl_absorpt_correction_T_max 0.921
_exptl_absorpt_correction_T_min 0.737
_exptl_absorpt_correction_type multi-scan
_exptl_absorpt_process_details
;
(SADABS; Krause <i>et al.</i>,  2015)
;
_exptl_crystal_colour colourless
_exptl_crystal_density_diffrn 1.336
_exptl_crystal_description prism
_exptl_crystal_F_000 832
_exptl_crystal_size_max 0.32
_exptl_crystal_size_mid 0.15
_exptl_crystal_size_min 0.10
_refine_diff_density_max 0.221
_refine_diff_density_min -0.245
_refine_ls_abs_structure_details
;
Flack <i>x</i> determined using 917 quotients [(I+)-(I-)]/[(I+)+(I-)]
(Parsons <i>et al.</i>,  2013)
;
_refine_ls_abs_structure_Flack -0.01(11)
_refine_ls_extinction_method none
_refine_ls_goodness_of_fit_ref 1.052
_refine_ls_hydrogen_treatment mixed
_refine_ls_matrix_type full
_refine_ls_number_parameters 250
_refine_ls_number_reflns 3311
_refine_ls_number_restraints 0
_refine_ls_restrained_S_all 1.052
_refine_ls_R_factor_all 0.0648
_refine_ls_R_factor_gt 0.0455
_refine_ls_shift/su_max 0.002
_refine_ls_shift/su_mean 0.000
_refine_ls_structure_factor_coef Fsqd
_refine_ls_weighting_details 'w=1/[\s^2^(Fo^2^)+(0.0845P)^2^] where P=(Fo^2^+2Fc^2^)/3'
_refine_ls_weighting_scheme calc
_refine_ls_wR_factor_gt 0.1222
_refine_ls_wR_factor_ref 0.1369
_reflns_number_gt 2594
_reflns_number_total 3311
_reflns_threshold_expression 'I > 2\s(I)'
_cod_data_source_file qs3074sup1.cif
_cod_data_source_block compound_4a
_cod_database_code 2021173
_shelxl_version_number 2.014

loop_
_space_group_symop_operation_xyz
'x, y, z'
'x+1/2, -y+1/2, -z'
'-x+1/2, y+1/2, -z'
'-x, -y, z'

loop_
_atom_site_type_symbol
_atom_site_label
_atom_site_fract_x
_atom_site_fract_y
_atom_site_fract_z
_atom_site_U_iso_or_equiv
_atom_site_adp_type
_atom_site_calc_flag
_atom_site_occupancy
O O4 -0.5239(3) 0.1565(2) 0.5057(4) 0.0830(11) Uani d 1
H H4 -0.5579 0.1333 0.4385 0.125 Uiso calc 1
O O1W 0.3841(3) -0.08743(18) 1.1393(5) 0.0773(11) Uani d 1
H H1W 0.457(5) -0.102(3) 1.106(8) 0.116 Uiso d 1
H H2W 0.347(5) -0.116(3) 1.193(9) 0.116 Uiso d 1
O O6 0.2595(2) 0.21115(12) 1.0532(4) 0.0535(7) Uani d 1
O O3 -0.3079(2) 0.18204(13) 0.3655(3) 0.0500(7) Uani d 1
H H3 -0.2865 0.2203 0.3538 0.075 Uiso calc 1
O O2 0.2769(2) 0.18946(12) 0.6913(3) 0.0482(7) Uani d 1
H H2 0.3308 0.1812 0.6299 0.072 Uiso calc 1
O O1 0.3591(3) 0.04459(16) 1.2152(4) 0.0699(9) Uani d 1
H H1 0.3779 0.0057 1.2065 0.105 Uiso calc 1
O O5 0.4318(3) 0.17254(14) 1.0392(5) 0.0751(10) Uani d 1
C C16 -0.4223(3) 0.1240(3) 0.5568(6) 0.0703(14) Uani d 1
H H16A -0.4115 0.0846 0.4899 0.084 Uiso calc 1
H H16B -0.4300 0.1103 0.6720 0.084 Uiso calc 1
C C15 -0.3202(3) 0.1676(2) 0.5399(5) 0.0479(9) Uani d 1
H H15 -0.3357 0.2091 0.5985 0.058 Uiso calc 1
C C13 -0.2090(3) 0.13804(18) 0.6106(4) 0.0398(8) Uani d 1
C C14 -0.1143(3) 0.19067(17) 0.5975(4) 0.0416(9) Uani d 1
H H14A -0.0969 0.1984 0.4811 0.050 Uiso calc 1
H H14B -0.1414 0.2319 0.6446 0.050 Uiso calc 1
C C8 -0.0079(3) 0.16978(16) 0.6866(4) 0.0371(8) Uani d 1
C C7 0.0887(3) 0.15998(17) 0.6081(4) 0.0415(8) Uani d 1
H H7 0.0904 0.1692 0.4948 0.050 Uiso calc 1
C C6 0.1959(3) 0.13531(17) 0.6852(4) 0.0396(8) Uani d 1
H H6 0.2272 0.1006 0.6135 0.048 Uiso calc 1
C C5 0.1751(3) 0.10561(16) 0.8587(4) 0.0357(8) Uani d 1
H H5 0.1430 0.0614 0.8412 0.043 Uiso calc 1
C C4 0.2861(3) 0.09611(17) 0.9583(4) 0.0401(8) Uani d 1
C C19 0.3321(4) 0.16216(18) 1.0137(5) 0.0506(10) Uani d 1
C C20 0.1410(3) 0.21167(18) 1.0025(5) 0.0449(9) Uani d 1
H H20A 0.1340 0.2390 0.9039 0.054 Uiso calc 1
H H20B 0.0967 0.2324 1.0899 0.054 Uiso calc 1
C C17 -0.1750(3) 0.0755(2) 0.5146(5) 0.0524(10) Uani d 1
H H17A -0.1655 0.0861 0.3990 0.079 Uiso calc 1
H H17B -0.1048 0.0586 0.5583 0.079 Uiso calc 1
H H17C -0.2335 0.0427 0.5264 0.079 Uiso calc 1
C C12 -0.2251(3) 0.12299(19) 0.7966(5) 0.0451(9) Uani d 1
H H12A -0.2576 0.1616 0.8500 0.054 Uiso calc 1
H H12B -0.2793 0.0871 0.8078 0.054 Uiso calc 1
C C11 -0.1160(3) 0.10403(18) 0.8883(4) 0.0452(9) Uani d 1
H H11A -0.1328 0.0975 1.0053 0.054 Uiso calc 1
H H11B -0.0874 0.0626 0.8441 0.054 Uiso calc 1
C C9 -0.0250(3) 0.15693(17) 0.8707(4) 0.0378(8) Uani d 1
H H9 -0.0571 0.1976 0.9178 0.045 Uiso calc 1
C C3 0.2589(3) 0.0560(2) 1.1203(5) 0.0484(9) Uani d 1
H H3A 0.2278 0.0130 1.0873 0.058 Uiso calc 1
C C2 0.1724(4) 0.0901(2) 1.2283(4) 0.0551(10) Uani d 1
H H2A 0.2047 0.1305 1.2729 0.066 Uiso calc 1
H H2B 0.1524 0.0616 1.3209 0.066 Uiso calc 1
C C1 0.0659(3) 0.1064(2) 1.1279(4) 0.0470(9) Uani d 1
H H1A 0.0155 0.1328 1.1965 0.056 Uiso calc 1
H H1B 0.0267 0.0655 1.1017 0.056 Uiso calc 1
C C18 0.3753(3) 0.05838(19) 0.8587(5) 0.0509(10) Uani d 1
H H18A 0.3446 0.0165 0.8245 0.076 Uiso calc 1
H H18B 0.3961 0.0836 0.7623 0.076 Uiso calc 1
H H18C 0.4413 0.0512 0.9266 0.076 Uiso calc 1
C C10 0.0891(3) 0.14398(16) 0.9648(4) 0.0369(8) Uani d 1

loop_
_atom_site_aniso_label
_atom_site_aniso_U_11
_atom_site_aniso_U_22
_atom_site_aniso_U_33
_atom_site_aniso_U_12
_atom_site_aniso_U_13
_atom_site_aniso_U_23
O4 0.0368(17) 0.127(3) 0.086(2) 0.0117(19) -0.0003(15) 0.031(2)
O1W 0.069(2) 0.074(2) 0.089(2) 0.0153(19) 0.0203(19) 0.0232(19)
O6 0.0449(17) 0.0399(14) 0.0757(17) 0.0003(12) -0.0139(14) -0.0154(14)
O3 0.0512(17) 0.0487(15) 0.0500(13) -0.0058(13) -0.0075(12) 0.0081(12)
O2 0.0395(15) 0.0459(14) 0.0592(14) -0.0041(12) 0.0062(12) 0.0076(13)
O1 0.065(2) 0.077(2) 0.0685(16) 0.0089(17) -0.0245(16) 0.0128(17)
O5 0.048(2) 0.0454(15) 0.132(3) -0.0037(14) -0.023(2) -0.0110(19)
C16 0.032(3) 0.092(3) 0.087(3) 0.002(2) -0.001(2) 0.039(3)
C15 0.041(2) 0.050(2) 0.0531(18) 0.0046(18) 0.0021(17) 0.0046(19)
C13 0.036(2) 0.0381(18) 0.0458(17) 0.0031(16) 0.0003(15) 0.0002(17)
C14 0.043(2) 0.0390(19) 0.0428(16) -0.0022(17) 0.0015(15) 0.0073(16)
C8 0.041(2) 0.0312(17) 0.0386(16) -0.0049(16) 0.0005(15) 0.0016(15)
C7 0.042(2) 0.046(2) 0.0368(15) -0.0015(18) 0.0018(15) 0.0060(16)
C6 0.041(2) 0.0373(18) 0.0407(17) -0.0046(16) 0.0039(15) -0.0002(16)
C5 0.038(2) 0.0268(16) 0.0421(16) -0.0031(15) 0.0026(15) -0.0025(15)
C4 0.042(2) 0.0311(17) 0.0476(17) 0.0004(16) -0.0011(16) -0.0006(17)
C19 0.047(3) 0.037(2) 0.068(2) 0.0014(19) -0.013(2) -0.001(2)
C20 0.043(2) 0.0408(19) 0.0514(17) 0.0035(17) -0.0050(16) -0.0084(17)
C17 0.047(2) 0.050(2) 0.060(2) 0.0033(19) -0.0058(19) -0.0124(19)
C12 0.043(2) 0.044(2) 0.0484(18) -0.0066(17) 0.0026(17) 0.0041(18)
C11 0.046(2) 0.047(2) 0.0426(16) -0.0113(18) 0.0031(16) 0.0064(17)
C9 0.038(2) 0.0358(17) 0.0393(16) -0.0004(16) 0.0049(14) -0.0020(16)
C3 0.049(2) 0.044(2) 0.0513(18) -0.0001(19) -0.0096(18) 0.008(2)
C2 0.065(3) 0.063(2) 0.0371(16) 0.000(2) -0.0040(18) 0.0058(19)
C1 0.050(2) 0.056(2) 0.0355(16) 0.0009(19) 0.0043(16) 0.0013(18)
C18 0.050(3) 0.040(2) 0.063(2) 0.0059(18) 0.001(2) 0.000(2)
C10 0.041(2) 0.0342(17) 0.0356(15) -0.0028(16) 0.0016(15) -0.0012(15)

loop_
_atom_type_symbol
_atom_type_description
_atom_type_scat_dispersion_real
_atom_type_scat_dispersion_imag
_atom_type_scat_source
C C 0.0181 0.0091 'International Tables Vol C Tables 4.2.6.8 and 6.1.1.4'
H H 0 0 'International Tables Vol C Tables 4.2.6.8 and 6.1.1.4'
O O 0.0492 0.0322 'International Tables Vol C Tables 4.2.6.8 and 6.1.1.4'

loop_
_geom_angle_atom_site_label_1
_geom_angle_atom_site_label_2
_geom_angle_atom_site_label_3
_geom_angle
C16 O4 H4 109.5
H1W O1W H2W 113(6)
C19 O6 C20 123.2(3)
C15 O3 H3 109.5
C6 O2 H2 109.5
C3 O1 H1 109.5
O4 C16 C15 112.0(4)
O4 C16 H16A 109.2
C15 C16 H16A 109.2
O4 C16 H16B 109.2
C15 C16 H16B 109.2
H16A C16 H16B 107.9
O3 C15 C16 106.8(3)
O3 C15 C13 110.6(3)
C16 C15 C13 114.7(3)
O3 C15 H15 108.2
C16 C15 H15 108.2
C13 C15 H15 108.2
C17 C13 C12 111.0(3)
C17 C13 C14 110.3(3)
C12 C13 C14 107.0(3)
C17 C13 C15 110.7(3)
C12 C13 C15 109.3(3)
C14 C13 C15 108.5(3)
C8 C14 C13 112.0(3)
C8 C14 H14A 109.2
C13 C14 H14A 109.2
C8 C14 H14B 109.2
C13 C14 H14B 109.2
H14A C14 H14B 107.9
C7 C8 C14 122.2(3)
C7 C8 C9 123.8(3)
C14 C8 C9 113.8(3)
C8 C7 C6 125.6(3)
C8 C7 H7 117.2
C6 C7 H7 117.2
O2 C6 C7 108.4(3)
O2 C6 C5 111.6(3)
C7 C6 C5 111.9(3)
O2 C6 H6 108.3
C7 C6 H6 108.3
C5 C6 H6 108.3
C10 C5 C6 114.3(3)
C10 C5 C4 109.4(3)
C6 C5 C4 112.6(3)
C10 C5 H5 106.7
C6 C5 H5 106.7
C4 C5 H5 106.7
C19 C4 C18 110.6(3)
C19 C4 C5 110.2(3)
C18 C4 C5 111.8(3)
C19 C4 C3 106.6(3)
C18 C4 C3 108.5(3)
C5 C4 C3 108.9(3)
O5 C19 O6 116.5(3)
O5 C19 C4 123.5(4)
O6 C19 C4 119.7(4)
O6 C20 C10 115.6(3)
O6 C20 H20A 108.4
C10 C20 H20A 108.4
O6 C20 H20B 108.4
C10 C20 H20B 108.4
H20A C20 H20B 107.4
C13 C17 H17A 109.5
C13 C17 H17B 109.5
H17A C17 H17B 109.5
C13 C17 H17C 109.5
H17A C17 H17C 109.5
H17B C17 H17C 109.5
C11 C12 C13 114.6(3)
C11 C12 H12A 108.6
C13 C12 H12A 108.6
C11 C12 H12B 108.6
C13 C12 H12B 108.6
H12A C12 H12B 107.6
C9 C11 C12 111.6(3)
C9 C11 H11A 109.3
C12 C11 H11A 109.3
C9 C11 H11B 109.3
C12 C11 H11B 109.3
H11A C11 H11B 108.0
C8 C9 C11 107.8(3)
C8 C9 C10 112.8(3)
C11 C9 C10 116.2(3)
C8 C9 H9 106.5
C11 C9 H9 106.5
C10 C9 H9 106.5
O1 C3 C2 108.9(3)
O1 C3 C4 111.1(3)
C2 C3 C4 112.3(3)
O1 C3 H3A 108.1
C2 C3 H3A 108.1
C4 C3 H3A 108.1
C3 C2 C1 110.4(3)
C3 C2 H2A 109.6
C1 C2 H2A 109.6
C3 C2 H2B 109.6
C1 C2 H2B 109.6
H2A C2 H2B 108.1
C2 C1 C10 114.3(3)
C2 C1 H1A 108.7
C10 C1 H1A 108.7
C2 C1 H1B 108.7
C10 C1 H1B 108.7
H1A C1 H1B 107.6
C4 C18 H18A 109.5
C4 C18 H18B 109.5
H18A C18 H18B 109.5
C4 C18 H18C 109.5
H18A C18 H18C 109.5
H18B C18 H18C 109.5
C20 C10 C5 107.4(3)
C20 C10 C1 110.1(3)
C5 C10 C1 109.9(3)
C20 C10 C9 106.8(3)
C5 C10 C9 112.4(3)
C1 C10 C9 110.1(3)

loop_
_geom_bond_atom_site_label_1
_geom_bond_atom_site_label_2
_geom_bond_distance
O4 C16 1.425(5)
O4 H4 0.8200
O1W H1W 0.95(6)
O1W H2W 0.84(6)
O6 C19 1.345(5)
O6 C20 1.451(5)
O3 C15 1.440(4)
O3 H3 0.8200
O2 C6 1.452(4)
O2 H2 0.8200
O1 C3 1.422(5)
O1 H1 0.8200
O5 C19 1.208(5)
C16 C15 1.496(6)
C16 H16A 0.9700
C16 H16B 0.9700
C15 C13 1.546(5)
C15 H15 0.9800
C13 C17 1.534(5)
C13 C12 1.537(5)
C13 C14 1.544(5)
C14 C8 1.502(5)
C14 H14A 0.9700
C14 H14B 0.9700
C8 C7 1.314(5)
C8 C9 1.517(4)
C7 C6 1.490(5)
C7 H7 0.9300
C6 C5 1.538(4)
C6 H6 0.9800
C5 C10 1.534(5)
C5 C4 1.542(5)
C5 H5 0.9800
C4 C19 1.508(5)
C4 C18 1.524(5)
C4 C3 1.568(5)
C20 C10 1.529(5)
C20 H20A 0.9700
C20 H20B 0.9700
C17 H17A 0.9600
C17 H17B 0.9600
C17 H17C 0.9600
C12 C11 1.528(5)
C12 H12A 0.9700
C12 H12B 0.9700
C11 C9 1.519(5)
C11 H11A 0.9700
C11 H11B 0.9700
C9 C10 1.562(5)
C9 H9 0.9800
C3 C2 1.504(6)
C3 H3A 0.9800
C2 C1 1.525(5)
C2 H2A 0.9700
C2 H2B 0.9700
C1 C10 1.540(5)
C1 H1A 0.9700
C1 H1B 0.9700
C18 H18A 0.9600
C18 H18B 0.9600
C18 H18C 0.9600

loop_
_geom_hbond_atom_site_label_D
_geom_hbond_atom_site_label_H
_geom_hbond_atom_site_label_A
_geom_hbond_site_symmetry_A
_geom_hbond_distance_DH
_geom_hbond_distance_HA
_geom_hbond_distance_DA
_geom_hbond_angle_DHA
O1 H1 O1W . 0.82 1.96 2.754(5) 162.7
O2 H2 O4 1_655 0.82 2.04 2.855(4) 172.1
O3 H3 O2 2_456 0.82 2 2.821(4) 174.3
O4 H4 O1 1_454 0.82 2.72 3.532(5) 171.2
O1W H1W O1 4_655 0.95(6) 2.61(6) 3.200(5) 121(5)
O1W H1W O5 4_655 0.95(6) 2.01(6) 2.881(4) 153(5)
O1W H2W O3 4_556 0.84(6) 1.98(7) 2.787(4) 160(6)

loop_
_geom_torsion_atom_site_label_1
_geom_torsion_atom_site_label_2
_geom_torsion_atom_site_label_3
_geom_torsion_atom_site_label_4
_geom_torsion
O4 C16 C15 O3 -63.3(5)
O4 C16 C15 C13 173.8(4)
O3 C15 C13 C17 -57.3(4)
C16 C15 C13 C17 63.5(5)
O3 C15 C13 C12 -179.8(3)
C16 C15 C13 C12 -59.0(4)
O3 C15 C13 C14 63.9(4)
C16 C15 C13 C14 -175.3(4)
C17 C13 C14 C8 -67.1(4)
C12 C13 C14 C8 53.6(4)
C15 C13 C14 C8 171.4(3)
C13 C14 C8 C7 116.7(4)
C13 C14 C8 C9 -59.5(4)
C14 C8 C7 C6 -176.0(3)
C9 C8 C7 C6 -0.2(6)
C8 C7 C6 O2 -109.2(4)
C8 C7 C6 C5 14.4(5)
O2 C6 C5 C10 81.9(4)
C7 C6 C5 C10 -39.8(4)
O2 C6 C5 C4 -43.7(4)
C7 C6 C5 C4 -165.5(3)
C10 C5 C4 C19 -56.3(4)
C6 C5 C4 C19 72.0(4)
C10 C5 C4 C18 -179.8(3)
C6 C5 C4 C18 -51.5(4)
C10 C5 C4 C3 60.3(3)
C6 C5 C4 C3 -171.4(3)
C20 O6 C19 O5 168.2(4)
C20 O6 C19 C4 -18.1(5)
C18 C4 C19 O5 -28.6(6)
C5 C4 C19 O5 -152.8(4)
C3 C4 C19 O5 89.2(5)
C18 C4 C19 O6 158.1(3)
C5 C4 C19 O6 33.9(5)
C3 C4 C19 O6 -84.1(4)
C19 O6 C20 C10 24.0(5)
C17 C13 C12 C11 67.0(4)
C14 C13 C12 C11 -53.3(4)
C15 C13 C12 C11 -170.6(3)
C13 C12 C11 C9 56.2(4)
C7 C8 C9 C11 -118.5(4)
C14 C8 C9 C11 57.6(4)
C7 C8 C9 C10 11.1(5)
C14 C8 C9 C10 -172.8(3)
C12 C11 C9 C8 -54.4(4)
C12 C11 C9 C10 178.0(3)
C19 C4 C3 O1 -62.3(4)
C18 C4 C3 O1 56.8(4)
C5 C4 C3 O1 178.8(3)
C19 C4 C3 C2 60.0(4)
C18 C4 C3 C2 179.2(3)
C5 C4 C3 C2 -58.9(4)
O1 C3 C2 C1 177.0(3)
C4 C3 C2 C1 53.5(4)
C3 C2 C1 C10 -51.8(5)
O6 C20 C10 C5 -44.9(4)
O6 C20 C10 C1 74.8(4)
O6 C20 C10 C9 -165.7(3)
C6 C5 C10 C20 -65.7(3)
C4 C5 C10 C20 61.6(3)
C6 C5 C10 C1 174.4(3)
C4 C5 C10 C1 -58.3(4)
C6 C5 C10 C9 51.4(4)
C4 C5 C10 C9 178.8(3)
C2 C1 C10 C20 -63.6(4)
C2 C1 C10 C5 54.6(4)
C2 C1 C10 C9 179.0(3)
C8 C9 C10 C20 81.8(3)
C11 C9 C10 C20 -153.0(3)
C8 C9 C10 C5 -35.7(4)
C11 C9 C10 C5 89.4(4)
C8 C9 C10 C1 -158.6(3)
C11 C9 C10 C1 -33.5(4)

_cod_database_fobs_code 2021173
